data_1559150
loop_
_publ_author_name
'Turo-Cort\'es, Rub\'en'
'Bartual-Murgui, Carlos'
'Castells-Gil, Javier'
'Mu\~noz, Carmen'
'Mart\'i-Gastaldo, Carlos'
'Real Cabezos, Jos\'e Antonio A'

_publ_section_title
;
 Reversible guest-induced gate-opening with multiplex spin crossover
 responses in two-dimensional Hofmann Clathrates
;
_journal_name_full 'Chemical Science'
_journal_paper_doi 10.1039/D0SC04246C
_journal_year 2020
_chemical_formula_moiety '0.5(C24 H20 Fe2 N20 Pd2)'
_chemical_formula_sum 'C12 H10 Fe N10 Pd'
_chemical_formula_weight 456.55
_space_group_crystal_system orthorhombic
_space_group_IT_number 62
_space_group_name_Hall '-P 2ac 2n'
_space_group_name_H-M_alt 'P n m a'
_atom_sites_solution_hydrogens mixed
_atom_sites_solution_primary dual
_audit_creation_date 2019-11-20
_audit_creation_method
;
Olex2 1.2
(compiled 2018.05.29 svn.r3508 for OlexSys, GUI svn.r5506)
;
_audit_update_record
;
2020-07-22 deposited with the CCDC.	2020-09-22 downloaded from the CCDC.
;
_cell_angle_alpha 90
_cell_angle_beta 90
_cell_angle_gamma 90
_cell_formula_units_Z 4
_cell_length_a 14.2723(10)
_cell_length_b 7.3843(5)
_cell_length_c 15.9189(12)
_cell_measurement_reflns_used 2332
_cell_measurement_temperature 260.00(10)
_cell_measurement_theta_max 22.6110
_cell_measurement_theta_min 3.8140
_cell_volume 1677.7(2)
_computing_cell_refinement 'CrysAlisPro 1.171.39.46 (Rigaku OD, 2018)'
_computing_data_collection 'CrysAlisPro 1.171.39.46 (Rigaku OD, 2018)'
_computing_data_reduction 'CrysAlisPro 1.171.39.46 (Rigaku OD, 2018)'
_computing_molecular_graphics 'Olex2 (Dolomanov et al., 2009)'
_computing_publication_material 'Olex2 (Dolomanov et al., 2009)'
_computing_structure_refinement 'ShelXL (Sheldrick, 2015)'
_computing_structure_solution 'ShelXT (Sheldrick, 2015)'
_diffrn_ambient_environment N~2~
_diffrn_ambient_temperature 260.00(10)
_diffrn_detector 'CCD plate'
_diffrn_detector_area_resol_mean 16.0267
_diffrn_detector_type Sapphire3
_diffrn_measured_fraction_theta_full 0.996
_diffrn_measured_fraction_theta_max 0.930
_diffrn_measurement_details
;
List of Runs (angles in degrees, time in seconds):

  # Type    Start    End  Width  t~exp~   \w     \q     \k     \f   Frames
#--------------------------------------------------------------------------
  1  \w    -59.00  43.00   1.00   15.00    --  -15.20  19.00 -30.00  102
  2  \w    -43.00 -18.00   1.00   15.00    --  -15.20  77.00 150.00   25
  3  \w      9.00  51.00   1.00   15.00    --  -15.20  77.00 150.00   42
  4  \w    -85.00  15.00   1.00   15.00    --  -15.20 -77.00  30.00  100
  5  \w    -12.00  22.00   1.00   15.00    --  -15.20 -99.00 -90.00   34
  6  \w     -4.00  31.00   1.00   15.00    --   15.98  57.00 -60.00   35
  7  \w     36.00  90.00   1.00   15.00    --   15.98-178.00 -90.00   54
;
_diffrn_measurement_device 'four-circle diffractometer'
_diffrn_measurement_device_type 'SuperNova, Single source at offset/far, Sapphire3'
_diffrn_measurement_method '\w scans'
_diffrn_orient_matrix_type 'CrysAlisPro convention (1999,Acta A55,543-557)'
_diffrn_orient_matrix_UB_11 -0.0059061000
_diffrn_orient_matrix_UB_12 -0.0284015000
_diffrn_orient_matrix_UB_13 -0.0731922000
_diffrn_orient_matrix_UB_21 -0.0492615000
_diffrn_orient_matrix_UB_22 0.0014312000
_diffrn_orient_matrix_UB_23 0.0121297000
_diffrn_orient_matrix_UB_31 -0.0027943000
_diffrn_orient_matrix_UB_32 0.0343138000
_diffrn_orient_matrix_UB_33 -0.0609954000
_diffrn_radiation_monochromator mirror
_diffrn_radiation_probe x-ray
_diffrn_radiation_type MoK\a
_diffrn_radiation_wavelength 0.71073
_diffrn_reflns_av_R_equivalents 0.0761
_diffrn_reflns_av_unetI/netI 0.0718
_diffrn_reflns_Laue_measured_fraction_full 0.996
_diffrn_reflns_Laue_measured_fraction_max 0.930
_diffrn_reflns_limit_h_max 16
_diffrn_reflns_limit_h_min -18
_diffrn_reflns_limit_k_max 9
_diffrn_reflns_limit_k_min -9
_diffrn_reflns_limit_l_max 20
_diffrn_reflns_limit_l_min -19
_diffrn_reflns_number 11692
_diffrn_reflns_point_group_measured_fraction_full 0.996
_diffrn_reflns_point_group_measured_fraction_max 0.930
_diffrn_reflns_theta_full 25.242
_diffrn_reflns_theta_max 27.989
_diffrn_reflns_theta_min 3.360
_diffrn_source 'micro-focus sealed X-ray tube'
_diffrn_source_type 'SuperNova (Mo) X-ray Source'
_exptl_absorpt_coefficient_mu 1.953
_exptl_absorpt_correction_T_max 1.00000
_exptl_absorpt_correction_T_min 0.57762
_exptl_absorpt_correction_type multi-scan
_exptl_absorpt_process_details
;
CrysAlisPro 1.171.39.46 (Rigaku Oxford Diffraction, 2018)
Empirical absorption correction using spherical harmonics,
 implemented in SCALE3 ABSPACK scaling algorithm.
;
_exptl_crystal_colour yellow
_exptl_crystal_colour_primary yellow
_exptl_crystal_density_diffrn 1.808
_exptl_crystal_description block
_exptl_crystal_F_000 896
_exptl_crystal_size_max 0.2
_exptl_crystal_size_mid 0.15
_exptl_crystal_size_min 0.05
_refine_diff_density_max 3.004
_refine_diff_density_min -1.545
_refine_diff_density_rms 0.288
_refine_ls_extinction_method none
_refine_ls_goodness_of_fit_ref 1.176
_refine_ls_hydrogen_treatment constr
_refine_ls_matrix_type full
_refine_ls_number_parameters 87
_refine_ls_number_reflns 2021
_refine_ls_number_restraints 0
_refine_ls_restrained_S_all 1.176
_refine_ls_R_factor_all 0.1300
_refine_ls_R_factor_gt 0.0902
_refine_ls_shift/su_max 0.000
_refine_ls_shift/su_mean 0.000
_refine_ls_structure_factor_coef Fsqd
_refine_ls_weighting_details 'w=1/[\s^2^(Fo^2^)+(0.0403P)^2^+73.0831P] where P=(Fo^2^+2Fc^2^)/3'
_refine_ls_weighting_scheme calc
_refine_ls_wR_factor_gt 0.2291
_refine_ls_wR_factor_ref 0.2483
_reflns_Friedel_coverage 0.000
_reflns_number_gt 1419
_reflns_number_total 2021
_reflns_threshold_expression 'I > 2\s(I)'
_cod_data_source_file d0sc04246c2.cif
_cod_data_source_block rt235_260k_des
_cod_database_code 1559150
_shelx_shelxl_version_number 2018/3
_shelx_space_group_comment
;
The symmetry employed for this shelxl refinement is uniquely defined
by the following loop, which should always be used as a source of
symmetry information in preference to the above space-group names.
They are only intended as comments.
;
_shelx_estimated_absorpt_t_max 0.909
_shelx_estimated_absorpt_t_min 0.696
_reflns_odcompleteness_completeness 99.42
_reflns_odcompleteness_iscentric 1
_reflns_odcompleteness_theta 24.97
_olex2_refinement_description
;
1. Fixed Uiso
 At 1.2 times of:
  All C(H) groups, All N(H,H) groups
2. Uiso/Uaniso restraints and constraints
Uanis(C7) = Uanis(C6) = Uanis(C5) = Uanis(N2) = Uanis(C8) = Uanis(N7) =
Uanis(N8)
Uanis(N1) = Uanis(C1) = Uanis(C2) = Uanis(C3) = Uanis(N5) = Uanis(C4) =
Uanis(N6)
3. Others
 Fixed Sof: H6A(0.5) H6B(0.5) H8A(0.5) H8B(0.5)
4.a Rotating group:
 N6(H6A,H6B), N8(H8A,H8B)
4.b Aromatic/amide H refined with riding coordinates:
 C1(H1), C3(H3), C4(H4), C5(H5), C7(H7), C8(H8)
;
_olex2_date_sample_data_collection 2019-04-12
_olex2_submission_special_instructions 'No special instructions were received'
_oxdiff_exptl_absorpt_empirical_details
;
Empirical correction (ABSPACK) includes:
- Absorption correction using spherical harmonics
- Frame scaling
;
_oxdiff_exptl_absorpt_empirical_full_max 2.113
_oxdiff_exptl_absorpt_empirical_full_min 0.648

loop_
_space_group_symop_operation_xyz
'x, y, z'
'-x+1/2, -y, z+1/2'
'-x, y+1/2, -z'
'x+1/2, -y+1/2, -z+1/2'
'-x, -y, -z'
'x-1/2, y, -z-1/2'
'x, -y-1/2, z'
'-x-1/2, y-1/2, z-1/2'

loop_
_atom_site_label
_atom_site_type_symbol
_atom_site_fract_x
_atom_site_fract_y
_atom_site_fract_z
_atom_site_U_iso_or_equiv
_atom_site_adp_type
_atom_site_occupancy
_atom_site_site_symmetry_order
_atom_site_calc_flag
_atom_site_refinement_flags_posn
_atom_site_refinement_flags_adp
_atom_site_refinement_flags_occupancy
_atom_site_disorder_assembly
_atom_site_disorder_group
Pd1 Pd 0.54979(9) 1.250000 0.22945(9) 0.0215(4) Uani 1 2 d S T P . .
Fe1 Fe 0.79573(17) 0.750000 0.30759(18) 0.0221(6) Uani 1 2 d S T P . .
N1 N 0.7670(13) 0.750000 0.4417(11) 0.0423(19) Uani 1 2 d S T P . .
N2 N 0.8056(16) 0.750000 0.1679(14) 0.057(2) Uani 1 2 d S T P . .
N3 N 0.6907(8) 0.9552(15) 0.2925(7) 0.028(2) Uani 1 1 d . . . . .
N4 N 0.4019(8) 1.5481(16) 0.1855(8) 0.035(3) Uani 1 1 d . . . . .
N5 N 0.8157(13) 0.750000 0.5839(11) 0.0423(19) Uani 1 2 d S T P . .
N6 N 0.5602(12) 0.750000 0.5769(11) 0.0423(19) Uani 1 2 d S T P . .
H6A H 0.540438 0.640090 0.581032 0.051 Uiso 0.5 1 d GR . . . .
H6B H 0.553466 0.803750 0.624594 0.051 Uiso 0.5 1 d GR . . . .
N7 N 0.9021(16) 0.750000 0.0447(14) 0.057(2) Uani 1 2 d S T P . .
N8 N 0.6532(16) 0.750000 -0.0160(15) 0.057(2) Uani 1 2 d S T P . .
H8A H 0.662646 0.683376 -0.060522 0.068 Uiso 0.5 1 d GR . . . .
H8B H 0.604936 0.706605 0.010918 0.068 Uiso 0.5 1 d GR . . . .
C1 C 0.6808(16) 0.750000 0.4686(13) 0.0423(19) Uani 1 2 d S T P . .
H1 H 0.632909 0.750000 0.429020 0.051 Uiso 1 2 calc RS T P . .
C2 C 0.6560(16) 0.750000 0.5538(13) 0.0423(19) Uani 1 2 d S T P . .
C3 C 0.7299(15) 0.750000 0.6070(14) 0.0423(19) Uani 1 2 d S T P . .
H3 H 0.717489 0.750000 0.664335 0.051 Uiso 1 2 calc RS T P . .
C4 C 0.8322(16) 0.750000 0.5045(13) 0.0423(19) Uani 1 2 d S T P . .
H4 H 0.894792 0.750000 0.488254 0.051 Uiso 1 2 calc RS T P . .
C5 C 0.732(2) 0.750000 0.1137(18) 0.057(2) Uani 1 2 d S T P . .
H5 H 0.672696 0.750000 0.138214 0.068 Uiso 1 2 calc RS T P . .
C6 C 0.734(2) 0.750000 0.0366(18) 0.057(2) Uani 1 2 d S T P . .
C7 C 0.8228(19) 0.750000 -0.0028(18) 0.057(2) Uani 1 2 d S T P . .
H7 H 0.827085 0.750000 -0.061047 0.068 Uiso 1 2 calc RS T P . .
C8 C 0.888(2) 0.750000 0.1262(17) 0.057(2) Uani 1 2 d S T P . .
H8 H 0.941552 0.750000 0.159434 0.068 Uiso 1 2 calc RS T P . .
C9 C 0.6383(8) 1.0610(16) 0.2704(8) 0.023(2) Uani 1 1 d . . . . .
C10 C 0.4577(9) 1.4410(17) 0.1976(8) 0.025(3) Uani 1 1 d . . . . .

loop_
_atom_site_aniso_label
_atom_site_aniso_U_11
_atom_site_aniso_U_22
_atom_site_aniso_U_33
_atom_site_aniso_U_23
_atom_site_aniso_U_13
_atom_site_aniso_U_12
Pd1 0.0213(6) 0.0133(6) 0.0299(8) 0.000 -0.0022(6) 0.000
Fe1 0.0205(12) 0.0154(12) 0.0303(15) 0.000 0.0002(11) 0.000
N1 0.045(4) 0.057(5) 0.025(4) 0.000 -0.001(3) 0.000
N2 0.066(6) 0.051(5) 0.054(6) 0.000 -0.007(5) 0.000
N3 0.036(6) 0.020(5) 0.028(6) -0.002(5) 0.000(5) -0.001(5)
N4 0.029(6) 0.024(6) 0.051(8) -0.002(6) -0.006(5) 0.005(5)
N5 0.045(4) 0.057(5) 0.025(4) 0.000 -0.001(3) 0.000
N6 0.045(4) 0.057(5) 0.025(4) 0.000 -0.001(3) 0.000
N7 0.066(6) 0.051(5) 0.054(6) 0.000 -0.007(5) 0.000
N8 0.066(6) 0.051(5) 0.054(6) 0.000 -0.007(5) 0.000
C1 0.045(4) 0.057(5) 0.025(4) 0.000 -0.001(3) 0.000
C2 0.045(4) 0.057(5) 0.025(4) 0.000 -0.001(3) 0.000
C3 0.045(4) 0.057(5) 0.025(4) 0.000 -0.001(3) 0.000
C4 0.045(4) 0.057(5) 0.025(4) 0.000 -0.001(3) 0.000
C5 0.066(6) 0.051(5) 0.054(6) 0.000 -0.007(5) 0.000
C6 0.066(6) 0.051(5) 0.054(6) 0.000 -0.007(5) 0.000
C7 0.066(6) 0.051(5) 0.054(6) 0.000 -0.007(5) 0.000
C8 0.066(6) 0.051(5) 0.054(6) 0.000 -0.007(5) 0.000
C9 0.024(6) 0.015(5) 0.030(7) 0.000(6) -0.002(5) 0.002(5)
C10 0.030(6) 0.022(6) 0.025(6) -0.003(5) -0.003(6) -0.001(6)

loop_
_atom_type_symbol
_atom_type_description
_atom_type_scat_dispersion_real
_atom_type_scat_dispersion_imag
_atom_type_scat_source
C C 0.0033 0.0016 'International Tables Vol C Tables 4.2.6.8 and 6.1.1.4'
H H 0.0000 0.0000 'International Tables Vol C Tables 4.2.6.8 and 6.1.1.4'
Fe Fe 0.3463 0.8444 'International Tables Vol C Tables 4.2.6.8 and 6.1.1.4'
N N 0.0061 0.0033 'International Tables Vol C Tables 4.2.6.8 and 6.1.1.4'
Pd Pd -0.9988 1.0072 'International Tables Vol C Tables 4.2.6.8 and 6.1.1.4'

loop_
_geom_angle_atom_site_label_1
_geom_angle_atom_site_label_2
_geom_angle_atom_site_label_3
_geom_angle
_geom_angle_site_symmetry_1
_geom_angle_site_symmetry_3
_geom_angle_publ_flag
C9 Pd1 C9 88.9(7) . 7_585 ?
C9 Pd1 C10 175.5(5) 7_585 7_585 ?
C9 Pd1 C10 175.5(5) . . ?
C9 Pd1 C10 90.3(5) . 7_585 ?
C9 Pd1 C10 90.3(5) 7_585 . ?
C10 Pd1 C10 90.1(7) . 7_585 ?
N1 Fe1 N2 172.8(8) . . ?
N3 Fe1 N1 88.7(5) . . ?
N3 Fe1 N1 88.7(5) 7_575 . ?
N3 Fe1 N2 86.1(5) . . ?
N3 Fe1 N2 86.1(5) 7_575 . ?
N3 Fe1 N3 89.9(6) 7_575 . ?
N4 Fe1 N1 94.8(5) 6_646 . ?
N4 Fe1 N1 94.8(5) 4_575 . ?
N4 Fe1 N2 90.4(5) 6_646 . ?
N4 Fe1 N2 90.4(5) 4_575 . ?
N4 Fe1 N3 90.5(4) 6_646 7_575 ?
N4 Fe1 N3 176.5(5) 6_646 . ?
N4 Fe1 N3 176.5(5) 4_575 7_575 ?
N4 Fe1 N3 90.5(4) 4_575 . ?
N4 Fe1 N4 88.9(6) 4_575 6_646 ?
C1 N1 Fe1 120.1(15) . . ?
C1 N1 C4 113.7(19) . . ?
C4 N1 Fe1 126.2(15) . . ?
C5 N2 Fe1 125.7(19) . . ?
C8 N2 Fe1 123.1(18) . . ?
C8 N2 C5 111(2) . . ?
C9 N3 Fe1 168.4(11) . . ?
C10 N4 Fe1 167.2(12) . 6_566 ?
C3 N5 C4 117(2) . . ?
C8 N7 C7 115(2) . . ?
N1 C1 C2 124(2) . . ?
C1 C2 N6 120(2) . . ?
C3 C2 N6 126(2) . . ?
C3 C2 C1 114(2) . . ?
N5 C3 C2 125(2) . . ?
N5 C4 N1 126(2) . . ?
C6 C5 N2 128(3) . . ?
C5 C6 N8 125(3) . . ?
C5 C6 C7 117(3) . . ?
C7 C6 N8 118(2) . . ?
N7 C7 C6 120(3) . . ?
N7 C8 N2 128(3) . . ?
N3 C9 Pd1 178.2(12) . . ?
N4 C10 Pd1 174.6(12) . . ?

loop_
_geom_bond_atom_site_label_1
_geom_bond_atom_site_label_2
_geom_bond_distance
_geom_bond_site_symmetry_2
_geom_bond_publ_flag
Pd1 C9 1.993(12) . ?
Pd1 C9 1.993(12) 7_585 ?
Pd1 C10 1.993(13) 7_585 ?
Pd1 C10 1.993(13) . ?
Fe1 N1 2.174(18) . ?
Fe1 N2 2.23(2) . ?
Fe1 N3 2.145(11) . ?
Fe1 N3 2.145(11) 7_575 ?
Fe1 N4 2.129(11) 4_575 ?
Fe1 N4 2.129(11) 6_646 ?
N1 C1 1.30(3) . ?
N1 C4 1.37(3) . ?
N2 C5 1.36(3) . ?
N2 C8 1.35(3) . ?
N3 C9 1.136(15) . ?
N4 C10 1.139(16) . ?
N5 C3 1.28(3) . ?
N5 C4 1.29(3) . ?
N6 C2 1.42(3) . ?
N7 C7 1.36(3) . ?
N7 C8 1.31(3) . ?
N8 C6 1.42(3) . ?
C1 C2 1.40(3) . ?
C2 C3 1.35(3) . ?
C5 C6 1.23(4) . ?
C6 C7 1.42(4) . ?
